data_4306693
loop_
_publ_author_name
'Maaz Zuhayra'
'Ulf L\"utzen'
'Arne L\"utzen'
'Laszlo Papp'
'Eberhard Henze'
'Gernot Friedrichs'
'Franz Oberdorfer'

_publ_section_title
;
C-H Bond Activation of Coordinated Pyridine:
Ortho-Pyridyl-Ditechnetiumhydridocarbonyl Metal Cyclus. Crystal Structure
and Dynamic Behavior in Solution
;
_journal_name_full 'Inorganic Chemistry'
_journal_page_first 10177
_journal_page_last 10182
_journal_paper_doi 10.1021/ic8015063
_journal_volume 47
_journal_year 2008
_chemical_formula_sum 'C21 H15 N3 O6 Tc2'
_chemical_formula_weight 601.36
_chemical_name_systematic \m-(Pyridyl-1,2)-\m-Hydrido-bis(pyridino-tricarbonyltechnetium)
_space_group_IT_number 154
_symmetry_cell_setting trigonal
_symmetry_space_group_name_Hall 'P 32 2"'
_symmetry_space_group_name_H-M 'P 32 2 1'
_atom_sites_solution_hydrogens geom
_atom_sites_solution_primary direct
_atom_sites_solution_secondary difmap
_audit_creation_method SHELXL
_cell_angle_alpha 90.00
_cell_angle_beta 90.00
_cell_angle_gamma 120.00
_cell_formula_units_Z 3
_cell_length_a 10.0880(10)
_cell_length_b 10.0880(10)
_cell_length_c 19.817(6)
_cell_measurement_temperature 293(2)
_cell_volume 1746.5(6)
_computing_structure_refinement 'SHELXL-93 (Sheldrick, 1993)'
_computing_structure_solution 'SHELXS-86 (Sheldrick, 1990)'
_diffrn_ambient_temperature 293
_diffrn_radiation_monochromator graphite
_diffrn_radiation_source 'fine-focus sealed tube'
_diffrn_radiation_type MoK\a
_diffrn_radiation_wavelength 0.71073
_diffrn_reflns_av_R_equivalents 0.0773
_diffrn_reflns_av_sigmaI/netI 0.0600
_diffrn_reflns_limit_h_max 11
_diffrn_reflns_limit_h_min -1
_diffrn_reflns_limit_k_max 1
_diffrn_reflns_limit_k_min -11
_diffrn_reflns_limit_l_max 23
_diffrn_reflns_limit_l_min -1
_diffrn_reflns_number 2840
_diffrn_reflns_theta_max 24.99
_diffrn_reflns_theta_min 2.33
_exptl_absorpt_coefficient_mu 1.227
_exptl_crystal_colour colorless
_exptl_crystal_density_diffrn 1.715
_exptl_crystal_F_000 888
_exptl_crystal_size_max 0.30
_exptl_crystal_size_mid 0.20
_exptl_crystal_size_min 0.40
_refine_diff_density_max 0.358
_refine_diff_density_min -0.273
_refine_diff_density_rms 0.052
_refine_ls_abs_structure_details 'Flack H D (1983), Acta Cryst. A39, 876-881'
_refine_ls_abs_structure_Flack 0.58(6)
_refine_ls_extinction_method none
_refine_ls_goodness_of_fit_all 1.051
_refine_ls_goodness_of_fit_obs 1.068
_refine_ls_matrix_type full
_refine_ls_number_parameters 155
_refine_ls_number_reflns 2043
_refine_ls_number_restraints 0
_refine_ls_restrained_S_all 1.125
_refine_ls_restrained_S_obs 1.068
_refine_ls_R_factor_all 0.0323
_refine_ls_R_factor_obs 0.0259
_refine_ls_shift/esd_max -0.187
_refine_ls_shift/esd_mean 0.012
_refine_ls_structure_factor_coef Fsqd
_refine_ls_weighting_details 'w=1/[\s^2^(Fo^2^)+(0.0346P)^2^+0.4505P] where P=(Fo^2^+2Fc^2^)/3'
_refine_ls_weighting_scheme calc
_refine_ls_wR_factor_all 0.0729
_refine_ls_wR_factor_obs 0.0663
_reflns_number_observed 1886
_reflns_number_total 2044
_reflns_observed_criterion >2sigma(I)
_cod_data_source_file ic8015063_si_002_2.cif
_cod_data_source_block zuto
_cod_depositor_comments
;
The following automatic conversions were performed:

'_refine_ls_weighting_scheme' value 'calc
w=1/[\s^2^(Fo^2^)+(0.0346P)^2^+0.4505P] where P=(Fo^2^+2Fc^2^)/3' was
changed to 'calc'. New tag '_refine_ls_weighting_details' was
created. The value of the new tag was set to
'w=1/[\s^2^(Fo^2^)+(0.0346P)^2^+0.4505P] where P=(Fo^2^+2Fc^2^)/3'.

Automatic conversion script
Id: cif_fix_values 3143 2015-03-26 13:38:13Z robertas 
;
_cod_original_sg_symbol_H-M 'P 3 2 21'
_cod_database_code 4306693

loop_
_symmetry_equiv_pos_as_xyz
'x, y, z'
'-y, x-y, z+2/3'
'-x+y, -x, z+1/3'
'y, x, -z'
'-x, -x+y, -z+2/3'
'x-y, -y, -z+1/3'

loop_
_atom_site_aniso_label
_atom_site_aniso_U_11
_atom_site_aniso_U_22
_atom_site_aniso_U_33
_atom_site_aniso_U_23
_atom_site_aniso_U_13
_atom_site_aniso_U_12
Tc1 0.0399(2) 0.0459(2) 0.0410(2) 0.00284(12) 0.00240(12) 0.0206(2)
N1 0.059(2) 0.079(3) 0.048(2) -0.003(2) -0.008(2) 0.043(2)
N2 0.027(10) 0.054(13) 0.076(17) 0.029(9) 0.016(8) 0.020(8)
C11 0.051(16) 0.034(12) 0.050(17) -0.010(10) -0.016(11) 0.018(10)
O1 0.064(2) 0.071(2) 0.081(2) -0.016(2) 0.004(2) 0.008(2)
O2 0.135(3) 0.119(3) 0.081(2) 0.026(2) 0.037(2) 0.101(3)
O3 0.065(2) 0.125(3) 0.056(2) 0.032(2) 0.015(2) 0.037(2)
C1 0.045(2) 0.063(3) 0.048(2) 0.003(2) 0.009(2) 0.021(2)
C2 0.066(3) 0.069(3) 0.051(2) 0.010(2) 0.013(2) 0.041(2)
C3 0.040(2) 0.059(2) 0.057(2) 0.008(2) 0.004(2) 0.021(2)
C4 0.065(3) 0.120(5) 0.064(3) -0.012(3) -0.007(2) 0.060(3)
C5 0.089(4) 0.182(8) 0.079(4) -0.013(4) -0.013(3) 0.100(5)
C6 0.167(9) 0.188(10) 0.118(5) -0.006(6) -0.008(6) 0.155(9)
C7 0.162(8) 0.112(6) 0.128(6) 0.000(5) -0.011(5) 0.110(6)
C8 0.096(4) 0.067(4) 0.094(4) 0.001(3) -0.011(3) 0.052(3)
C9 0.050(3) 0.066(3) 0.081(3) 0.016(2) 0.010(2) 0.027(2)
C10 0.040(2) 0.044(2) 0.120(4) 0.019(2) 0.008(2) 0.013(2)

loop_
_atom_site_label
_atom_site_type_symbol
_atom_site_fract_x
_atom_site_fract_y
_atom_site_fract_z
_atom_site_U_iso_or_equiv
_atom_site_thermal_displace_type
_atom_site_occupancy
_atom_site_calc_flag
_atom_site_refinement_flags
_atom_site_disorder_group
Tc1 Tc 0.40898(4) 0.40863(4) 0.081521(12) 0.04266(12) Uani 1 d . .
N1 N 0.5255(5) 0.2678(5) 0.0739(2) 0.0585(9) Uani 1 d . .
N2 N 0.2121(4) 0.2183(4) 0.0343(2) 0.053(10) Uani 0.50 d P 1
C11 C 0.2121(4) 0.2183(4) 0.0343(2) 0.046(11) Uani 0.50 d P 2
O1 O 0.6888(4) 0.6986(4) 0.1372(2) 0.0835(10) Uani 1 d . .
O2 O 0.2408(5) 0.5888(5) 0.0913(2) 0.0946(13) Uani 1 d . .
O3 O 0.3085(4) 0.2970(5) 0.2269(2) 0.0867(11) Uani 1 d . .
C1 C 0.5877(5) 0.5874(5) 0.1163(2) 0.0543(10) Uani 1 d . .
C2 C 0.3041(6) 0.5206(6) 0.0865(2) 0.0587(10) Uani 1 d . .
C3 C 0.3430(4) 0.3354(5) 0.1721(2) 0.0538(10) Uani 1 d . .
C4 C 0.6786(6) 0.3355(8) 0.0658(3) 0.077(2) Uani 1 d . .
H4 H 0.7359(6) 0.4414(8) 0.0615(3) 0.110(8) Uiso 1 calc R .
C5 C 0.7520(8) 0.2516(11) 0.0638(3) 0.102(2) Uani 1 d . .
H5 H 0.8578(8) 0.3012(11) 0.0588(3) 0.110(8) Uiso 1 calc R .
C6 C 0.6708(12) 0.0966(13) 0.0690(4) 0.128(3) Uani 1 d . .
H6 H 0.7191(12) 0.0386(13) 0.0668(4) 0.110(8) Uiso 1 calc R .
C7 C 0.5201(12) 0.0302(9) 0.0773(3) 0.115(3) Uani 1 d . .
H7 H 0.4626(12) -0.0756(9) 0.0817(3) 0.110(8) Uiso 1 calc R .
C8 C 0.4470(8) 0.1155(7) 0.0795(3) 0.0804(15) Uani 1 d . .
H8 H 0.3413(8) 0.0658(7) 0.0850(3) 0.110(8) Uiso 1 calc R .
C9 C 0.0853(6) 0.1031(6) 0.0677(3) 0.0666(13) Uani 1 d . .
H9 H 0.0779(6) 0.1100(6) 0.1142(3) 0.110(8) Uiso 1 calc R 1
C10 C -0.0291(5) -0.0205(5) 0.0343(3) 0.0713(14) Uani 1 d . .
H10 H -0.1112(5) -0.0973(5) 0.0580(3) 0.110(8) Uiso 1 calc R .
H1 H 0.4912(53) 0.4912(53) 0.0000 0.051(16) Uiso 1 d S .

loop_
_atom_type_symbol
_atom_type_description
_atom_type_scat_dispersion_real
_atom_type_scat_dispersion_imag
_atom_type_scat_source
C C 0.0033 0.0016 'International Tables Vol C Tables 4.2.6.8 and 6.1.1.4'
H H 0.0000 0.0000 'International Tables Vol C Tables 4.2.6.8 and 6.1.1.4'
O O 0.0106 0.0060 'International Tables Vol C Tables 4.2.6.8 and 6.1.1.4'
N N 0.0061 0.0033 'International Tables Vol C Tables 4.2.6.8 and 6.1.1.4'
Tc Tc -1.4390 0.7593 'International Tables Vol C Tables 4.2.6.8 and 6.1.1.4'

loop_
_geom_angle_atom_site_label_1
_geom_angle_atom_site_label_2
_geom_angle_atom_site_label_3
_geom_angle
_geom_angle_site_symmetry_1
_geom_angle_site_symmetry_3
_geom_angle_publ_flag
C2 Tc1 C3 89.5(2) . . ?
C2 Tc1 C1 87.9(2) . . ?
C3 Tc1 C1 90.5(2) . . ?
C2 Tc1 N2 90.8(2) . . ?
C3 Tc1 N2 94.27(15) . . ?
C1 Tc1 N2 175.07(15) . . ?
C2 Tc1 C11 90.8(2) . . ?
C3 Tc1 C11 94.27(15) . . ?
C1 Tc1 C11 175.07(15) . . ?
C2 Tc1 N1 177.8(2) . . ?
C3 Tc1 N1 90.53(15) . . ?
C1 Tc1 N1 94.3(2) . . ?
N2 Tc1 N1 87.05(14) . . ?
C11 Tc1 N1 87.05(14) . . ?
C8 N1 C4 117.5(4) . . ?
C8 N1 Tc1 121.5(3) . . ?
C4 N1 Tc1 120.9(4) . . ?
N2 N2 C9 118.7(3) 4 . ?
N2 N2 Tc1 115.37(9) 4 . ?
C9 N2 Tc1 125.9(3) . . ?
C11 C11 C9 118.7(3) 4 . ?
C11 C11 Tc1 115.37(9) 4 . ?
C9 C11 Tc1 125.9(3) . . ?
O1 C1 Tc1 175.7(4) . . ?
O2 C2 Tc1 178.2(4) . . ?
O3 C3 Tc1 177.3(4) . . ?
N1 C4 C5 121.6(6) . . ?
C6 C5 C4 120.3(6) . . ?
C7 C6 C5 118.0(6) . . ?
C6 C7 C8 121.4(8) . . ?
N1 C8 C7 121.2(7) . . ?
C10 C9 N2 122.2(4) . . ?
C10 C9 C11 122.2(4) . . ?
C10 C10 C9 119.0(3) 4 . ?

loop_
_geom_bond_atom_site_label_1
_geom_bond_atom_site_label_2
_geom_bond_distance
_geom_bond_site_symmetry_2
_geom_bond_publ_flag
Tc1 C2 1.897(4) . ?
Tc1 C3 1.928(4) . ?
Tc1 C1 1.931(4) . ?
Tc1 N2 2.167(3) . ?
Tc1 C11 2.167(3) . ?
Tc1 N1 2.256(4) . ?
N1 C8 1.335(7) . ?
N1 C4 1.351(6) . ?
N2 N2 1.364(7) 4 ?
N2 C9 1.392(6) . ?
C11 C11 1.364(7) 4 ?
C11 C9 1.392(6) . ?
O1 C1 1.151(5) . ?
O2 C2 1.153(5) . ?
O3 C3 1.147(5) . ?
C4 C5 1.376(8) . ?
C5 C6 1.359(11) . ?
C6 C7 1.330(13) . ?
C7 C8 1.387(8) . ?
C9 C10 1.373(7) . ?
C10 C10 1.368(10) 4 ?
